data_7033161
loop_
_publ_author_name
'Harding, David J.'
'Phonsri, Wasinee'
'Harding, Phimphaka'
'Murray, Keith S.'
'Moubaraki, Boujemaa'
'Jameson, Guy N. L.'

_publ_section_title
;
 Abrupt two-step and symmetry breaking spin crossover in an iron(iii)
 complex: an exceptionally wide [LS-HS] plateau.
;
_journal_issue 34
_journal_name_full 'Dalton transactions (Cambridge, England : 2003)'
_journal_page_first 15079
_journal_page_last 15082
_journal_paper_doi 10.1039/c4dt03184a
_journal_volume 44
_journal_year 2015
_chemical_formula_moiety 'C32 H20 Br2 Fe N4 O2, N O3, 2(C H4 O)'
_chemical_formula_sum 'C34 H28 Br2 Fe N5 O7'
_chemical_formula_weight 834.28
_chemical_name_systematic
; 
 ? 
;
_space_group_IT_number 2
_symmetry_cell_setting triclinic
_symmetry_space_group_name_Hall '-P 1'
_symmetry_space_group_name_H-M 'P -1'
_atom_sites_solution_hydrogens geom
_atom_sites_solution_primary direct
_atom_sites_solution_secondary difmap
_audit_creation_method SHELXL-97
_cell_angle_alpha 80.991(2)
_cell_angle_beta 69.414(2)
_cell_angle_gamma 69.182(2)
_cell_formula_units_Z 2
_cell_length_a 12.0223(5)
_cell_length_b 12.3163(6)
_cell_length_c 12.7577(5)
_cell_measurement_reflns_used 3563
_cell_measurement_temperature 280(2)
_cell_measurement_theta_max 24.63
_cell_measurement_theta_min 2.94
_cell_volume 1651.88(13)
_computing_cell_refinement 'Bruker Apex2 V2.0'
_computing_data_collection 'Bruker Apex2 V2.0'
_computing_data_reduction 'Bruker Apex2 V2.0'
_computing_molecular_graphics X-SEED
_computing_publication_material 'XCIF V6.12 (BrukerAXS, 2001).'
_computing_structure_refinement 'SHELXL-97 (Sheldrick, 1997)'
_computing_structure_solution 'SHELXS-97 (Sheldrick, 1990)'
_diffrn_ambient_temperature 280(2)
_diffrn_measured_fraction_theta_full 0.983
_diffrn_measured_fraction_theta_max 0.963
_diffrn_measurement_device_type 'APEX X8'
_diffrn_measurement_method 'scans in phi and omega'
_diffrn_radiation_monochromator graphite
_diffrn_radiation_source 'fine-focus sealed tube'
_diffrn_radiation_type MoK\a
_diffrn_radiation_wavelength 0.71073
_diffrn_reflns_av_R_equivalents 0.0391
_diffrn_reflns_av_sigmaI/netI 0.0887
_diffrn_reflns_limit_h_max 16
_diffrn_reflns_limit_h_min -16
_diffrn_reflns_limit_k_max 17
_diffrn_reflns_limit_k_min -15
_diffrn_reflns_limit_l_max 17
_diffrn_reflns_limit_l_min -14
_diffrn_reflns_number 17423
_diffrn_reflns_theta_full 27.50
_diffrn_reflns_theta_max 29.57
_diffrn_reflns_theta_min 2.50
_diffrn_standards_decay_% 0
_diffrn_standards_interval_count 0
_diffrn_standards_interval_time 0
_diffrn_standards_number 0
_exptl_absorpt_coefficient_mu 2.933
_exptl_absorpt_correction_T_max 0.6674
_exptl_absorpt_correction_T_min 0.4267
_exptl_absorpt_correction_type multi-scan
_exptl_absorpt_process_details SADABS
_exptl_crystal_colour 'Dark red'
_exptl_crystal_density_diffrn 1.677
_exptl_crystal_density_method 'not measured'
_exptl_crystal_description Block
_exptl_crystal_F_000 838
_exptl_crystal_size_max 0.35
_exptl_crystal_size_mid 0.20
_exptl_crystal_size_min 0.15
_refine_diff_density_max 0.809
_refine_diff_density_min -0.601
_refine_diff_density_rms 0.076
_refine_ls_extinction_method none
_refine_ls_goodness_of_fit_ref 0.897
_refine_ls_hydrogen_treatment mixed
_refine_ls_matrix_type full
_refine_ls_number_parameters 446
_refine_ls_number_reflns 8939
_refine_ls_number_restraints 0
_refine_ls_restrained_S_all 0.897
_refine_ls_R_factor_all 0.1225
_refine_ls_R_factor_gt 0.0499
_refine_ls_shift/su_max 0.001
_refine_ls_shift/su_mean 0.000
_refine_ls_structure_factor_coef Fsqd
_refine_ls_weighting_details 'calc w=1/[\s^2^(Fo^2^)+(0.0659P)^2^+0.0000P] where P=(Fo^2^+2Fc^2^)/3'
_refine_ls_weighting_scheme calc
_refine_ls_wR_factor_gt 0.1027
_refine_ls_wR_factor_ref 0.1292
_reflns_number_gt 4876
_reflns_number_total 8939
_reflns_threshold_expression >2sigma(I)
_cod_data_source_file c4dt03184a2.cif
_cod_data_source_block wp872802
_cod_depositor_comments
;
The following automatic conversions were performed:

'_symmetry_cell_setting' value 'Triclinic' changed to 'triclinic'
according to
/usr/data/users/saulius/crontab/automatic-downloads/rss-feeds/RSC/lib/dictionaries/cif_core.dic
dictionary named 'cif_core.dic' version 2.4.2 from 2011-04-26.

Automatic conversion script
Id: cif_fix_values 2935 2014-11-11 08:27:57Z andrius 

 Adding full bibliography for 7033154--7033161.cif.
;
_cod_original_cell_volume 1651.88(12)
_cod_original_sg_symbol_H-M P-1
_cod_database_code 7033161

loop_
_symmetry_equiv_pos_as_xyz
'x, y, z'
'-x, -y, -z'

loop_
_atom_site_label
_atom_site_type_symbol
_atom_site_fract_x
_atom_site_fract_y
_atom_site_fract_z
_atom_site_U_iso_or_equiv
_atom_site_adp_type
_atom_site_occupancy
_atom_site_symmetry_multiplicity
_atom_site_calc_flag
_atom_site_refinement_flags
Fe1 Fe 0.12669(5) 0.44646(4) 0.20816(4) 0.02840(13) Uani 1 1 d .
O2 O -0.0016(2) 0.5941(2) 0.22497(19) 0.0378(6) Uani 1 1 d .
N4 N 0.2837(3) 0.2980(3) 0.2173(2) 0.0308(6) Uani 1 1 d .
N1 N 0.1374(2) 0.4093(2) 0.0489(2) 0.0261(6) Uani 1 1 d .
C7 C 0.0830(3) 0.3425(3) 0.0312(3) 0.0309(8) Uani 1 1 d .
H7 H 0.0942 0.3331 -0.0431 0.037 Uiso 1 1 calc R
C27 C 0.4506(4) 0.1950(4) 0.4266(4) 0.0494(11) Uani 1 1 d .
H27 H 0.5154 0.1330 0.4417 0.059 Uiso 1 1 calc R
C8 C 0.2139(3) 0.4595(3) -0.0433(3) 0.0280(7) Uani 1 1 d .
C15 C 0.3127(4) 0.5881(3) 0.1280(3) 0.0406(9) Uani 1 1 d .
H15 H 0.3000 0.5919 0.2037 0.049 Uiso 1 1 calc R
C28 C 0.4201(4) 0.1968(3) 0.3289(3) 0.0391(9) Uani 1 1 d .
C25 C 0.2885(4) 0.3787(4) 0.4781(3) 0.0431(10) Uani 1 1 d .
H25 H 0.2464 0.4390 0.5279 0.052 Uiso 1 1 calc R
C26 C 0.3852(4) 0.2841(4) 0.4989(3) 0.0515(11) Uani 1 1 d .
H26 H 0.4057 0.2814 0.5633 0.062 Uiso 1 1 calc R
C9 C 0.2305(3) 0.4529(3) -0.1540(3) 0.0382(9) Uani 1 1 d .
H9 H 0.1905 0.4115 -0.1746 0.046 Uiso 1 1 calc R
C1 C -0.0209(3) 0.2903(3) 0.2309(3) 0.0322(8) Uani 1 1 d .
C32 C 0.3210(3) 0.2916(3) 0.3093(3) 0.0316(8) Uani 1 1 d .
C16 C 0.2759(3) 0.5227(3) -0.0137(3) 0.0289(7) Uani 1 1 d .
C24 C 0.2543(3) 0.3841(3) 0.3841(3) 0.0313(8) Uani 1 1 d .
C12 C 0.3527(3) 0.5795(3) -0.0974(3) 0.0367(8) Uani 1 1 d .
C30 C 0.4439(4) 0.1169(4) 0.1593(3) 0.0475(10) Uani 1 1 d .
H30 H 0.4847 0.0591 0.1069 0.057 Uiso 1 1 calc R
C31 C 0.3451(4) 0.2133(3) 0.1453(3) 0.0395(9) Uani 1 1 d .
H31 H 0.3210 0.2184 0.0824 0.047 Uiso 1 1 calc R
C10 C 0.3074(4) 0.5080(4) -0.2366(3) 0.0478(10) Uani 1 1 d .
H10 H 0.3174 0.5023 -0.3114 0.057 Uiso 1 1 calc R
Br2 Br -0.21204(5) 0.97988(4) 0.54737(4) 0.06149(16) Uani 1 1 d .
C23 C 0.0929(3) 0.5655(3) 0.4135(3) 0.0325(8) Uani 1 1 d .
H23 H 0.1104 0.5655 0.4789 0.039 Uiso 1 1 calc R
C5 C -0.0394(3) 0.2132(3) 0.0748(3) 0.0361(9) Uani 1 1 d .
H5 H -0.0214 0.2084 -0.0018 0.043 Uiso 1 1 calc R
C2 C -0.0942(4) 0.2259(4) 0.3034(3) 0.0426(9) Uani 1 1 d .
H2 H -0.1130 0.2287 0.3803 0.051 Uiso 1 1 calc R
C11 C 0.3676(4) 0.5694(4) -0.2110(3) 0.0500(11) Uani 1 1 d .
H11 H 0.4184 0.6047 -0.2677 0.060 Uiso 1 1 calc R
C22 C -0.0012(3) 0.6657(3) 0.3893(3) 0.0317(8) Uani 1 1 d .
C17 C -0.0446(3) 0.6775(3) 0.2961(3) 0.0302(8) Uani 1 1 d .
C6 C 0.0084(3) 0.2827(3) 0.1136(3) 0.0315(8) Uani 1 1 d .
C13 C 0.4087(4) 0.6422(3) -0.0618(3) 0.0458(10) Uani 1 1 d .
H13 H 0.4589 0.6812 -0.1143 0.055 Uiso 1 1 calc R
C14 C 0.3902(4) 0.6465(3) 0.0494(3) 0.0468(10) Uani 1 1 d .
H14 H 0.4283 0.6875 0.0731 0.056 Uiso 1 1 calc R
C3 C -0.1390(4) 0.1586(4) 0.2631(3) 0.0466(10) Uani 1 1 d .
H3 H -0.1879 0.1167 0.3129 0.056 Uiso 1 1 calc R
C21 C -0.0548(4) 0.7582(3) 0.4640(3) 0.0378(9) Uani 1 1 d .
H21 H -0.0286 0.7509 0.5259 0.045 Uiso 1 1 calc R
C20 C -0.1439(4) 0.8571(3) 0.4466(3) 0.0409(9) Uani 1 1 d .
C18 C -0.1372(4) 0.7801(3) 0.2826(3) 0.0389(9) Uani 1 1 d .
H18 H -0.1661 0.7892 0.2220 0.047 Uiso 1 1 calc R
C19 C -0.1871(4) 0.8682(3) 0.3559(3) 0.0413(9) Uani 1 1 d .
H19 H -0.2498 0.9355 0.3454 0.050 Uiso 1 1 calc R
C29 C 0.4804(4) 0.1083(4) 0.2511(3) 0.0480(10) Uani 1 1 d .
H29 H 0.5454 0.0436 0.2621 0.058 Uiso 1 1 calc R
Br1 Br -0.17807(4) 0.06137(4) 0.09619(4) 0.05663(15) Uani 1 1 d .
N2 N 0.2574(3) 0.5282(2) 0.0984(2) 0.0301(6) Uani 1 1 d .
O1 O 0.0158(2) 0.3578(2) 0.27309(18) 0.0403(6) Uani 1 1 d .
N3 N 0.1567(3) 0.4742(2) 0.3533(2) 0.0292(6) Uani 1 1 d .
O5 O 0.3119(3) 0.1589(3) -0.0971(3) 0.0673(9) Uani 1 1 d .
O7 O 0.4907(3) 0.1737(3) -0.1163(3) 0.0733(10) Uani 1 1 d .
O6 O 0.4374(4) 0.1802(4) -0.2612(3) 0.0891(12) Uani 1 1 d .
N9 N 0.4124(4) 0.1724(3) -0.1584(3) 0.0492(9) Uani 1 1 d .
O12 O 0.2705(3) 0.8497(4) 0.2645(3) 0.0825(11) Uani 1 1 d .
H12 H 0.3424 0.8423 0.2231 0.099 Uiso 1 1 calc R
C4 C -0.1119(3) 0.1528(3) 0.1486(3) 0.0395(9) Uani 1 1 d .
C66 C 0.1858(6) 0.9210(6) 0.2115(5) 0.112(2) Uani 1 1 d .
H66A H 0.1062 0.9551 0.2667 0.167 Uiso 1 1 calc R
H66B H 0.1757 0.8758 0.1627 0.167 Uiso 1 1 calc R
H66C H 0.2170 0.9814 0.1683 0.167 Uiso 1 1 calc R
O11 O 0.2676(4) 0.6715(4) 0.4184(4) 0.0929(12) Uani 1 1 d .
H11A H 0.2502 0.7340 0.3841 0.111 Uiso 1 1 calc R
C65 C 0.3757(5) 0.6532(6) 0.4420(5) 0.0900(18) Uani 1 1 d .
H65A H 0.3567 0.6969 0.5057 0.135 Uiso 1 1 calc R
H65B H 0.4345 0.6780 0.3785 0.135 Uiso 1 1 calc R
H65C H 0.4116 0.5720 0.4583 0.135 Uiso 1 1 calc R

loop_
_atom_site_aniso_label
_atom_site_aniso_U_11
_atom_site_aniso_U_22
_atom_site_aniso_U_33
_atom_site_aniso_U_23
_atom_site_aniso_U_13
_atom_site_aniso_U_12
Fe1 0.0344(3) 0.0328(3) 0.0231(2) -0.0022(2) -0.0117(2) -0.0138(2)
O2 0.0416(15) 0.0405(15) 0.0371(13) -0.0110(12) -0.0222(12) -0.0067(12)
N4 0.0323(16) 0.0330(17) 0.0297(15) 0.0022(13) -0.0121(13) -0.0130(14)
N1 0.0272(15) 0.0274(16) 0.0251(14) 0.0010(12) -0.0085(11) -0.0112(13)
C7 0.0312(19) 0.036(2) 0.0267(17) -0.0061(15) -0.0097(14) -0.0094(17)
C27 0.041(2) 0.055(3) 0.057(3) 0.018(2) -0.030(2) -0.016(2)
C8 0.0244(18) 0.0259(19) 0.0310(17) -0.0019(14) -0.0088(14) -0.0047(15)
C15 0.044(2) 0.041(2) 0.042(2) -0.0067(18) -0.0128(18) -0.0195(19)
C28 0.038(2) 0.040(2) 0.043(2) 0.0102(18) -0.0179(18) -0.0172(19)
C25 0.048(2) 0.053(3) 0.039(2) 0.0011(19) -0.0233(18) -0.022(2)
C26 0.053(3) 0.066(3) 0.049(2) 0.014(2) -0.036(2) -0.023(2)
C9 0.044(2) 0.043(2) 0.0326(19) 0.0021(17) -0.0136(17) -0.0192(19)
C1 0.0313(19) 0.033(2) 0.0323(18) 0.0019(15) -0.0105(15) -0.0112(17)
C32 0.0306(19) 0.036(2) 0.0324(18) 0.0057(16) -0.0126(15) -0.0159(17)
C16 0.0299(19) 0.0234(18) 0.0307(18) 0.0008(14) -0.0084(14) -0.0076(15)
C24 0.0319(19) 0.039(2) 0.0322(18) 0.0054(16) -0.0160(15) -0.0189(17)
C12 0.034(2) 0.030(2) 0.041(2) 0.0042(16) -0.0079(16) -0.0120(17)
C30 0.052(3) 0.037(2) 0.050(2) -0.0025(19) -0.016(2) -0.011(2)
C31 0.044(2) 0.036(2) 0.038(2) -0.0019(17) -0.0146(18) -0.0122(19)
C10 0.057(3) 0.061(3) 0.029(2) 0.0071(19) -0.0134(18) -0.028(2)
Br2 0.0842(4) 0.0461(3) 0.0480(3) -0.0171(2) -0.0077(2) -0.0209(3)
C23 0.040(2) 0.046(2) 0.0216(16) 0.0006(15) -0.0134(15) -0.0234(19)
C5 0.038(2) 0.038(2) 0.036(2) -0.0015(17) -0.0120(16) -0.0163(18)
C2 0.047(2) 0.050(3) 0.033(2) 0.0065(18) -0.0108(17) -0.024(2)
C11 0.050(3) 0.056(3) 0.041(2) 0.011(2) -0.0072(19) -0.026(2)
C22 0.035(2) 0.038(2) 0.0269(17) -0.0033(15) -0.0094(15) -0.0171(17)
C17 0.0309(19) 0.034(2) 0.0273(17) -0.0036(15) -0.0079(14) -0.0131(17)
C6 0.0288(19) 0.034(2) 0.0320(18) -0.0019(15) -0.0096(15) -0.0107(17)
C13 0.044(2) 0.041(2) 0.052(2) 0.0057(19) -0.0097(19) -0.023(2)
C14 0.051(3) 0.039(2) 0.061(3) -0.004(2) -0.018(2) -0.026(2)
C3 0.048(2) 0.050(3) 0.050(2) 0.011(2) -0.017(2) -0.030(2)
C21 0.049(2) 0.042(2) 0.0276(18) -0.0055(16) -0.0110(17) -0.021(2)
C20 0.050(2) 0.037(2) 0.035(2) -0.0088(17) -0.0052(18) -0.019(2)
C18 0.045(2) 0.040(2) 0.035(2) -0.0025(17) -0.0172(17) -0.0130(19)
C19 0.043(2) 0.033(2) 0.043(2) -0.0021(17) -0.0100(18) -0.0102(19)
C29 0.040(2) 0.037(2) 0.061(3) 0.008(2) -0.019(2) -0.0070(19)
Br1 0.0658(3) 0.0615(3) 0.0630(3) 0.0018(2) -0.0251(2) -0.0417(3)
N2 0.0320(16) 0.0288(16) 0.0328(15) -0.0005(13) -0.0104(13) -0.0140(13)
O1 0.0487(16) 0.0521(17) 0.0282(13) -0.0005(12) -0.0092(11) -0.0294(14)
N3 0.0329(16) 0.0352(17) 0.0273(14) 0.0021(13) -0.0145(12) -0.0165(14)
O5 0.060(2) 0.076(2) 0.071(2) -0.0058(18) -0.0222(18) -0.0251(19)
O7 0.069(2) 0.103(3) 0.067(2) -0.0198(19) -0.0305(18) -0.035(2)
O6 0.115(3) 0.103(3) 0.048(2) 0.012(2) -0.036(2) -0.031(3)
N9 0.060(3) 0.036(2) 0.051(2) -0.0059(16) -0.022(2) -0.0088(18)
O12 0.060(2) 0.103(3) 0.069(2) -0.010(2) -0.0185(18) -0.007(2)
C4 0.038(2) 0.041(2) 0.045(2) -0.0015(18) -0.0145(18) -0.0188(19)
C66 0.100(5) 0.130(6) 0.105(5) -0.028(4) -0.062(4) 0.003(4)
O11 0.077(3) 0.101(3) 0.126(4) 0.015(3) -0.044(2) -0.054(3)
C65 0.067(4) 0.104(5) 0.102(4) 0.014(4) -0.026(3) -0.040(4)

loop_
_atom_type_symbol
_atom_type_description
_atom_type_scat_dispersion_real
_atom_type_scat_dispersion_imag
_atom_type_scat_source
C C 0.0033 0.0016 'International Tables Vol C Tables 4.2.6.8 and 6.1.1.4'
H H 0.0000 0.0000 'International Tables Vol C Tables 4.2.6.8 and 6.1.1.4'
N N 0.0061 0.0033 'International Tables Vol C Tables 4.2.6.8 and 6.1.1.4'
O O 0.0106 0.0060 'International Tables Vol C Tables 4.2.6.8 and 6.1.1.4'
Fe Fe 0.3463 0.8444 'International Tables Vol C Tables 4.2.6.8 and 6.1.1.4'
Br Br -0.2901 2.4595 'International Tables Vol C Tables 4.2.6.8 and 6.1.1.4'

loop_
_geom_angle_atom_site_label_1
_geom_angle_atom_site_label_2
_geom_angle_atom_site_label_3
_geom_angle
O2 Fe1 O1 95.78(11)
O2 Fe1 N1 98.84(10)
O1 Fe1 N1 88.70(10)
O2 Fe1 N3 88.99(10)
O1 Fe1 N3 99.42(10)
N1 Fe1 N3 168.13(10)
O2 Fe1 N4 165.66(10)
O1 Fe1 N4 90.75(11)
N1 Fe1 N4 94.05(10)
N3 Fe1 N4 77.32(11)
O2 Fe1 N2 88.80(11)
O1 Fe1 N2 166.03(10)
N1 Fe1 N2 77.54(10)
N3 Fe1 N2 93.83(10)
N4 Fe1 N2 87.86(11)
C17 O2 Fe1 133.5(2)
C31 N4 C32 118.5(3)
C31 N4 Fe1 126.5(2)
C32 N4 Fe1 115.0(2)
C7 N1 C8 120.1(3)
C7 N1 Fe1 124.6(2)
C8 N1 Fe1 115.3(2)
N1 C7 C6 126.8(3)
N1 C7 H7 116.6
C6 C7 H7 116.6
C26 C27 C28 120.3(4)
C26 C27 H27 119.9
C28 C27 H27 119.9
C9 C8 C16 118.9(3)
C9 C8 N1 126.3(3)
C16 C8 N1 114.9(3)
N2 C15 C14 122.6(3)
N2 C15 H15 118.7
C14 C15 H15 118.7
C29 C28 C32 117.6(3)
C29 C28 C27 124.2(4)
C32 C28 C27 118.2(4)
C24 C25 C26 120.7(4)
C24 C25 H25 119.7
C26 C25 H25 119.7
C27 C26 C25 121.3(4)
C27 C26 H26 119.4
C25 C26 H26 119.4
C8 C9 C10 120.5(3)
C8 C9 H9 119.8
C10 C9 H9 119.8
O1 C1 C2 119.4(3)
O1 C1 C6 122.4(3)
C2 C1 C6 118.2(3)
N4 C32 C28 121.6(3)
N4 C32 C24 117.2(3)
C28 C32 C24 121.3(3)
N2 C16 C8 117.7(3)
N2 C16 C12 121.6(3)
C8 C16 C12 120.7(3)
C25 C24 C32 118.3(3)
C25 C24 N3 126.7(3)
C32 C24 N3 115.0(3)
C13 C12 C11 124.2(4)
C13 C12 C16 117.4(3)
C11 C12 C16 118.3(3)
C29 C30 C31 119.1(4)
C29 C30 H30 120.4
C31 C30 H30 120.4
N4 C31 C30 123.0(3)
N4 C31 H31 118.5
C30 C31 H31 118.5
C11 C10 C9 122.1(3)
C11 C10 H10 118.9
C9 C10 H10 118.9
N3 C23 C22 126.5(3)
N3 C23 H23 116.7
C22 C23 H23 116.7
C4 C5 C6 120.6(3)
C4 C5 H5 119.7
C6 C5 H5 119.7
C3 C2 C1 121.3(3)
C3 C2 H2 119.4
C1 C2 H2 119.4
C10 C11 C12 119.6(4)
C10 C11 H11 120.2
C12 C11 H11 120.2
C21 C22 C23 117.2(3)
C21 C22 C17 118.7(3)
C23 C22 C17 124.1(3)
O2 C17 C18 119.7(3)
O2 C17 C22 122.1(3)
C18 C17 C22 118.1(3)
C5 C6 C7 117.0(3)
C5 C6 C1 119.2(3)
C7 C6 C1 123.8(3)
C14 C13 C12 120.4(4)
C14 C13 H13 119.8
C12 C13 H13 119.8
C13 C14 C15 119.1(3)
C13 C14 H14 120.5
C15 C14 H14 120.5
C2 C3 C4 120.4(4)
C2 C3 H3 119.8
C4 C3 H3 119.8
C20 C21 C22 121.0(3)
C20 C21 H21 119.5
C22 C21 H21 119.5
C21 C20 C19 120.3(3)
C21 C20 Br2 119.8(3)
C19 C20 Br2 119.9(3)
C19 C18 C17 121.9(3)
C19 C18 H18 119.1
C17 C18 H18 119.1
C18 C19 C20 120.0(4)
C18 C19 H19 120.0
C20 C19 H19 120.0
C30 C29 C28 120.2(4)
C30 C29 H29 119.9
C28 C29 H29 119.9
C15 N2 C16 118.7(3)
C15 N2 Fe1 126.7(2)
C16 N2 Fe1 114.4(2)
C1 O1 Fe1 133.2(2)
C23 N3 C24 120.1(3)
C23 N3 Fe1 124.5(2)
C24 N3 Fe1 115.4(2)
O6 N9 O7 119.6(4)
O6 N9 O5 120.6(4)
O7 N9 O5 119.7(4)
C66 O12 H12 109.5
C5 C4 C3 120.3(3)
C5 C4 Br1 120.5(3)
C3 C4 Br1 119.2(3)
O12 C66 H66A 109.5
O12 C66 H66B 109.5
H66A C66 H66B 109.5
O12 C66 H66C 109.5
H66A C66 H66C 109.5
H66B C66 H66C 109.5
C65 O11 H11A 109.5
O11 C65 H65A 109.5
O11 C65 H65B 109.5
H65A C65 H65B 109.5
O11 C65 H65C 109.5
H65A C65 H65C 109.5
H65B C65 H65C 109.5

loop_
_geom_bond_atom_site_label_1
_geom_bond_atom_site_label_2
_geom_bond_distance
Fe1 O2 1.905(2)
Fe1 O1 1.905(2)
Fe1 N1 2.102(2)
Fe1 N3 2.104(2)
Fe1 N4 2.134(3)
Fe1 N2 2.140(3)
O2 C17 1.315(4)
N4 C31 1.324(4)
N4 C32 1.379(4)
N1 C7 1.303(4)
N1 C8 1.424(4)
C7 C6 1.420(5)
C7 H7 0.9300
C27 C26 1.366(6)
C27 C28 1.412(5)
C27 H27 0.9300
C8 C9 1.366(4)
C8 C16 1.416(4)
C15 N2 1.319(4)
C15 C14 1.410(5)
C15 H15 0.9300
C28 C29 1.403(5)
C28 C32 1.405(5)
C25 C24 1.383(5)
C25 C26 1.392(6)
C25 H25 0.9300
C26 H26 0.9300
C9 C10 1.401(5)
C9 H9 0.9300
C1 O1 1.321(4)
C1 C2 1.398(5)
C1 C6 1.422(4)
C32 C24 1.416(5)
C16 N2 1.377(4)
C16 C12 1.419(5)
C24 N3 1.423(4)
C12 C13 1.396(5)
C12 C11 1.417(5)
C30 C29 1.365(5)
C30 C31 1.391(5)
C30 H30 0.9300
C31 H31 0.9300
C10 C11 1.355(5)
C10 H10 0.9300
Br2 C20 1.897(3)
C23 N3 1.299(4)
C23 C22 1.426(5)
C23 H23 0.9300
C5 C4 1.365(5)
C5 C6 1.411(5)
C5 H5 0.9300
C2 C3 1.373(5)
C2 H2 0.9300
C11 H11 0.9300
C22 C21 1.416(5)
C22 C17 1.427(4)
C17 C18 1.391(5)
C13 C14 1.363(5)
C13 H13 0.9300
C14 H14 0.9300
C3 C4 1.388(5)
C3 H3 0.9300
C21 C20 1.354(5)
C21 H21 0.9300
C20 C19 1.395(5)
C18 C19 1.369(5)
C18 H18 0.9300
C19 H19 0.9300
C29 H29 0.9300
Br1 C4 1.896(4)
O5 N9 1.240(4)
O7 N9 1.243(4)
O6 N9 1.234(4)
O12 C66 1.388(6)
O12 H12 0.8200
C66 H66A 0.9600
C66 H66B 0.9600
C66 H66C 0.9600
O11 C65 1.370(6)
O11 H11A 0.8200
C65 H65A 0.9600
C65 H65B 0.9600
C65 H65C 0.9600
